data_4118245
loop_
_publ_author_name
'Nicole L. Dunn'
'Minji Ha'
'Alexander T. Radosevich'

_publ_section_title
;
 Main Group Redox Catalysis: Reversible PIII/PV Redox Cycling at a
 Phosphorus Platform
;
_journal_name_full 'Journal of the American Chemical Society'
_journal_page_first 11330
_journal_page_last 11333
_journal_paper_doi 10.1021/ja302963p
_journal_volume 134
_journal_year 2012
_chemical_formula_moiety 'C12 H22 N O2 P'
_chemical_formula_sum 'C12 H22 N O2 P'
_chemical_formula_weight 243.28
_chemical_name_systematic
; 
 ? 
;
_space_group_IT_number 61
_symmetry_cell_setting orthorhombic
_symmetry_space_group_name_Hall '-P 2ac 2ab'
_symmetry_space_group_name_H-M 'P b c a'
_atom_sites_solution_hydrogens geom
_atom_sites_solution_primary direct
_atom_sites_solution_secondary difmap
_audit_creation_method SHELXL-97
_cell_angle_alpha 90.00
_cell_angle_beta 90.00
_cell_angle_gamma 90.00
_cell_formula_units_Z 8
_cell_length_a 11.5987(18)
_cell_length_b 10.7814(16)
_cell_length_c 23.414(4)
_cell_measurement_reflns_used 3944
_cell_measurement_temperature 273(2)
_cell_measurement_theta_max 25.243
_cell_measurement_theta_min 2.472
_cell_volume 2927.9(8)
_computing_cell_refinement 'Bruker SMART'
_computing_data_collection 'Bruker SMART'
_computing_data_reduction 'Bruker SAINT'
_computing_molecular_graphics 'Bruker SHELXTL'
_computing_publication_material 'Bruker SHELXTL'
_computing_structure_refinement 'SHELXL-97 (Sheldrick, 1997)'
_computing_structure_solution 'SHELXS-97 (Sheldrick, 1990)'
_diffrn_ambient_temperature 173(2)
_diffrn_measured_fraction_theta_full 0.998
_diffrn_measured_fraction_theta_max 0.998
_diffrn_measurement_device_type 'CCD area detector'
_diffrn_measurement_method 'phi and omega scans'
_diffrn_radiation_monochromator graphite
_diffrn_radiation_source 'fine-focus sealed tube'
_diffrn_radiation_type MoK\a
_diffrn_radiation_wavelength 0.71073
_diffrn_reflns_av_R_equivalents 0.0448
_diffrn_reflns_av_sigmaI/netI 0.0331
_diffrn_reflns_limit_h_max 14
_diffrn_reflns_limit_h_min -15
_diffrn_reflns_limit_k_max 14
_diffrn_reflns_limit_k_min -14
_diffrn_reflns_limit_l_max 31
_diffrn_reflns_limit_l_min -30
_diffrn_reflns_number 21920
_diffrn_reflns_theta_full 28.22
_diffrn_reflns_theta_max 28.22
_diffrn_reflns_theta_min 1.74
_exptl_absorpt_coefficient_mu 0.177
_exptl_absorpt_correction_T_max 0.9740
_exptl_absorpt_correction_T_min 0.9622
_exptl_absorpt_correction_type multi-scan
_exptl_absorpt_process_details SADABS
_exptl_crystal_colour colorless
_exptl_crystal_density_diffrn 1.104
_exptl_crystal_description block
_exptl_crystal_F_000 1056
_exptl_crystal_size_max 0.22
_exptl_crystal_size_mid 0.18
_exptl_crystal_size_min 0.15
_refine_diff_density_max 0.419
_refine_diff_density_min -0.240
_refine_diff_density_rms 0.055
_refine_ls_extinction_method none
_refine_ls_goodness_of_fit_ref 1.118
_refine_ls_hydrogen_treatment noref
_refine_ls_matrix_type full
_refine_ls_number_parameters 157
_refine_ls_number_reflns 3609
_refine_ls_number_restraints 0
_refine_ls_restrained_S_all 1.118
_refine_ls_R_factor_all 0.0742
_refine_ls_R_factor_gt 0.0588
_refine_ls_shift/su_max 0.001
_refine_ls_shift/su_mean 0.000
_refine_ls_structure_factor_coef Fsqd
_refine_ls_weighting_details 'calc w=1/[\s^2^(Fo^2^)+(0.0565P)^2^+1.4342P] where P=(Fo^2^+2Fc^2^)/3'
_refine_ls_weighting_scheme calc
_refine_ls_wR_factor_gt 0.1305
_refine_ls_wR_factor_ref 0.1382
_reflns_number_gt 2954
_reflns_number_total 3609
_reflns_threshold_expression >2sigma(I)
_cod_data_source_file ja302963p_si_002.cif
_cod_data_source_block nzd14o
_cod_database_code 4118245

loop_
_symmetry_equiv_pos_as_xyz
'x, y, z'
'-x+1/2, -y, z+1/2'
'-x, y+1/2, -z+1/2'
'x+1/2, -y+1/2, -z'
'-x, -y, -z'
'x-1/2, y, -z-1/2'
'x, -y-1/2, z-1/2'
'-x-1/2, y-1/2, z'

loop_
_atom_site_label
_atom_site_type_symbol
_atom_site_fract_x
_atom_site_fract_y
_atom_site_fract_z
_atom_site_U_iso_or_equiv
_atom_site_adp_type
_atom_site_occupancy
_atom_site_symmetry_multiplicity
_atom_site_calc_flag
_atom_site_refinement_flags
C1 C 0.80610(16) 0.17960(17) 0.68828(9) 0.0304(4) Uani 1 1 d .
C2 C 0.89459(19) 0.1739(2) 0.73488(10) 0.0411(5) Uani 1 1 d .
C3 C 0.8644(2) 0.0688(2) 0.77630(11) 0.0586(7) Uani 1 1 d .
H3A H 0.7880 0.0813 0.7910 0.088 Uiso 1 1 calc R
H3B H 0.9185 0.0683 0.8073 0.088 Uiso 1 1 calc R
H3C H 0.8678 -0.0092 0.7565 0.088 Uiso 1 1 calc R
C4 C 1.0134(2) 0.1505(3) 0.70871(13) 0.0677(8) Uani 1 1 d .
H4A H 1.0122 0.0738 0.6878 0.102 Uiso 1 1 calc R
H4B H 1.0700 0.1456 0.7385 0.102 Uiso 1 1 calc R
H4C H 1.0326 0.2172 0.6833 0.102 Uiso 1 1 calc R
C5 C 0.8946(3) 0.2970(2) 0.76708(13) 0.0708(9) Uani 1 1 d .
H5A H 0.9132 0.3631 0.7412 0.106 Uiso 1 1 calc R
H5B H 0.9510 0.2942 0.7971 0.106 Uiso 1 1 calc R
H5C H 0.8197 0.3113 0.7832 0.106 Uiso 1 1 calc R
C6 C 0.73954(16) 0.27200(17) 0.67076(8) 0.0283(4) Uani 1 1 d .
H6 H 0.7370 0.3500 0.6877 0.034 Uiso 1 1 calc R
C7 C 0.57886(16) 0.29780(17) 0.59858(8) 0.0284(4) Uani 1 1 d .
H7 H 0.5577 0.3792 0.6064 0.034 Uiso 1 1 calc R
C8 C 0.52388(17) 0.22388(17) 0.56250(8) 0.0316(4) Uani 1 1 d .
C9 C 0.42083(19) 0.2449(2) 0.52489(10) 0.0412(5) Uani 1 1 d .
C10 C 0.3304(2) 0.1452(3) 0.53711(13) 0.0598(7) Uani 1 1 d .
H10A H 0.3629 0.0648 0.5300 0.090 Uiso 1 1 calc R
H10B H 0.2649 0.1576 0.5127 0.090 Uiso 1 1 calc R
H10C H 0.3065 0.1507 0.5763 0.090 Uiso 1 1 calc R
C11 C 0.4587(2) 0.2366(3) 0.46225(10) 0.0558(7) Uani 1 1 d .
H11A H 0.5147 0.3000 0.4545 0.084 Uiso 1 1 calc R
H11B H 0.3930 0.2480 0.4379 0.084 Uiso 1 1 calc R
H11C H 0.4922 0.1566 0.4552 0.084 Uiso 1 1 calc R
C12 C 0.3697(2) 0.3730(3) 0.53777(12) 0.0613(8) Uani 1 1 d .
H12A H 0.3511 0.3785 0.5776 0.092 Uiso 1 1 calc R
H12B H 0.3011 0.3848 0.5155 0.092 Uiso 1 1 calc R
H12C H 0.4249 0.4360 0.5282 0.092 Uiso 1 1 calc R
N1 N 0.67361(14) 0.23649(14) 0.62340(7) 0.0306(4) Uani 1 1 d .
O1 O 0.79339(12) 0.07446(12) 0.65496(6) 0.0364(3) Uani 1 1 d .
O2 O 0.57583(13) 0.10865(12) 0.55840(6) 0.0390(4) Uani 1 1 d .
P1 P 0.67674(4) 0.08389(4) 0.60976(2) 0.02828(15) Uani 1 1 d .
H1P H 0.732(2) 0.014(2) 0.5739(9) 0.050 Uiso 1 1 d .
H2P H 0.609(2) 0.014(2) 0.6414(10) 0.050 Uiso 1 1 d .

loop_
_atom_site_aniso_label
_atom_site_aniso_U_11
_atom_site_aniso_U_22
_atom_site_aniso_U_33
_atom_site_aniso_U_23
_atom_site_aniso_U_13
_atom_site_aniso_U_12
C1 0.0290(10) 0.0250(9) 0.0373(10) -0.0019(8) -0.0066(8) -0.0029(7)
C2 0.0381(11) 0.0364(11) 0.0488(13) -0.0007(9) -0.0172(10) 0.0002(9)
C3 0.0597(16) 0.0592(16) 0.0567(16) 0.0156(12) -0.0255(13) 0.0003(13)
C4 0.0353(13) 0.088(2) 0.080(2) 0.0026(17) -0.0195(13) -0.0006(13)
C5 0.087(2) 0.0488(14) 0.0766(19) -0.0168(14) -0.0545(17) 0.0058(14)
C6 0.0302(9) 0.0219(8) 0.0328(10) -0.0028(7) -0.0048(8) -0.0039(7)
C7 0.0297(9) 0.0245(8) 0.0309(9) 0.0022(7) -0.0042(8) 0.0030(7)
C8 0.0328(10) 0.0275(9) 0.0346(10) -0.0010(8) -0.0047(8) 0.0042(8)
C9 0.0369(11) 0.0405(12) 0.0462(12) -0.0043(10) -0.0139(10) 0.0062(9)
C10 0.0388(13) 0.0685(18) 0.0721(18) -0.0045(14) -0.0149(13) -0.0052(12)
C11 0.0618(16) 0.0647(17) 0.0408(13) 0.0026(12) -0.0186(12) 0.0074(13)
C12 0.0588(16) 0.0550(15) 0.0701(18) -0.0082(13) -0.0286(14) 0.0242(13)
N1 0.0339(9) 0.0221(7) 0.0358(9) -0.0034(6) -0.0106(7) 0.0023(6)
O1 0.0363(8) 0.0258(7) 0.0471(8) -0.0046(6) -0.0145(6) 0.0051(6)
O2 0.0443(8) 0.0281(7) 0.0445(8) -0.0087(6) -0.0174(7) 0.0057(6)
P1 0.0296(3) 0.0215(2) 0.0338(3) -0.00315(19) -0.0060(2) 0.00149(18)

loop_
_atom_type_symbol
_atom_type_description
_atom_type_scat_dispersion_real
_atom_type_scat_dispersion_imag
_atom_type_scat_source
C C 0.0033 0.0016 'International Tables Vol C Tables 4.2.6.8 and 6.1.1.4'
H H 0.0000 0.0000 'International Tables Vol C Tables 4.2.6.8 and 6.1.1.4'
N N 0.0061 0.0033 'International Tables Vol C Tables 4.2.6.8 and 6.1.1.4'
O O 0.0106 0.0060 'International Tables Vol C Tables 4.2.6.8 and 6.1.1.4'
P P 0.1023 0.0942 'International Tables Vol C Tables 4.2.6.8 and 6.1.1.4'

loop_
_geom_angle_atom_site_label_1
_geom_angle_atom_site_label_2
_geom_angle_atom_site_label_3
_geom_angle
C6 C1 O1 112.29(16)
C6 C1 C2 130.91(18)
O1 C1 C2 116.71(16)
C1 C2 C5 108.89(18)
C1 C2 C4 109.4(2)
C5 C2 C4 110.0(2)
C1 C2 C3 109.56(18)
C5 C2 C3 109.3(2)
C4 C2 C3 109.7(2)
C2 C3 H3A 109.5
C2 C3 H3B 109.5
H3A C3 H3B 109.5
C2 C3 H3C 109.5
H3A C3 H3C 109.5
H3B C3 H3C 109.5
C2 C4 H4A 109.5
C2 C4 H4B 109.5
H4A C4 H4B 109.5
C2 C4 H4C 109.5
H4A C4 H4C 109.5
H4B C4 H4C 109.5
C2 C5 H5A 109.5
C2 C5 H5B 109.5
H5A C5 H5B 109.5
C2 C5 H5C 109.5
H5A C5 H5C 109.5
H5B C5 H5C 109.5
C1 C6 N1 110.95(16)
C1 C6 H6 124.5
N1 C6 H6 124.5
C8 C7 N1 110.88(17)
C8 C7 H7 124.6
N1 C7 H7 124.6
C7 C8 O2 112.00(17)
C7 C8 C9 131.77(18)
O2 C8 C9 116.18(16)
C8 C9 C10 109.29(19)
C8 C9 C12 109.17(18)
C10 C9 C12 109.3(2)
C8 C9 C11 108.91(19)
C10 C9 C11 109.5(2)
C12 C9 C11 110.6(2)
C9 C10 H10A 109.5
C9 C10 H10B 109.5
H10A C10 H10B 109.5
C9 C10 H10C 109.5
H10A C10 H10C 109.5
H10B C10 H10C 109.5
C9 C11 H11A 109.5
C9 C11 H11B 109.5
H11A C11 H11B 109.5
C9 C11 H11C 109.5
H11A C11 H11C 109.5
H11B C11 H11C 109.5
C9 C12 H12A 109.5
C9 C12 H12B 109.5
H12A C12 H12B 109.5
C9 C12 H12C 109.5
H12A C12 H12C 109.5
H12B C12 H12C 109.5
C6 N1 C7 128.67(16)
C6 N1 P1 114.03(12)
C7 N1 P1 113.52(12)
C1 O1 P1 112.46(11)
C8 O2 P1 113.06(12)
N1 P1 O2 88.04(7)
N1 P1 O1 87.58(7)
O2 P1 O1 170.46(8)
N1 P1 H1P 134.8(11)
O2 P1 H1P 88.3(10)
O1 P1 H1P 88.8(10)
N1 P1 H2P 116.1(10)
O2 P1 H2P 94.5(10)
O1 P1 H2P 95.0(10)
H1P P1 H2P 109.1(15)

loop_
_geom_bond_atom_site_label_1
_geom_bond_atom_site_label_2
_geom_bond_distance
C1 C6 1.325(3)
C1 O1 1.384(2)
C1 C2 1.499(3)
C2 C5 1.527(3)
C2 C4 1.529(4)
C2 C3 1.532(3)
C3 H3A 0.9600
C3 H3B 0.9600
C3 H3C 0.9600
C4 H4A 0.9600
C4 H4B 0.9600
C4 H4C 0.9600
C5 H5A 0.9600
C5 H5B 0.9600
C5 H5C 0.9600
C6 N1 1.400(2)
C6 H6 0.9300
C7 C8 1.325(3)
C7 N1 1.408(2)
C7 H7 0.9300
C8 O2 1.384(2)
C8 C9 1.502(3)
C9 C10 1.529(3)
C9 C12 1.533(3)
C9 C11 1.534(3)
C10 H10A 0.9600
C10 H10B 0.9600
C10 H10C 0.9600
C11 H11A 0.9600
C11 H11B 0.9600
C11 H11C 0.9600
C12 H12A 0.9600
C12 H12B 0.9600
C12 H12C 0.9600
N1 P1 1.6764(16)
O1 P1 1.7207(14)
O2 P1 1.6991(14)
P1 H1P 1.29(2)
P1 H2P 1.31(2)

loop_
_geom_torsion_atom_site_label_1
_geom_torsion_atom_site_label_2
_geom_torsion_atom_site_label_3
_geom_torsion_atom_site_label_4
_geom_torsion
C6 C1 C2 C5 4.6(3)
O1 C1 C2 C5 -179.3(2)
C6 C1 C2 C4 -115.6(3)
O1 C1 C2 C4 60.5(3)
C6 C1 C2 C3 124.1(3)
O1 C1 C2 C3 -59.8(3)
O1 C1 C6 N1 0.6(2)
C2 C1 C6 N1 176.9(2)
N1 C7 C8 O2 -1.2(2)
N1 C7 C8 C9 -178.6(2)
C7 C8 C9 C10 -126.0(3)
O2 C8 C9 C10 56.7(3)
C7 C8 C9 C12 -6.4(3)
O2 C8 C9 C12 176.2(2)
C7 C8 C9 C11 114.4(3)
O2 C8 C9 C11 -62.9(2)
C1 C6 N1 C7 167.47(19)
C1 C6 N1 P1 11.1(2)
C8 C7 N1 C6 -166.53(19)
C8 C7 N1 P1 -10.0(2)
C6 C1 O1 P1 -11.6(2)
C2 C1 O1 P1 171.56(15)
C7 C8 O2 P1 11.8(2)
C9 C8 O2 P1 -170.37(15)
C6 N1 P1 O2 173.91(14)
C7 N1 P1 O2 13.83(14)
C6 N1 P1 O1 -14.58(14)
C7 N1 P1 O1 -174.65(14)
C8 O2 P1 N1 -14.52(14)
C8 O2 P1 O1 -77.2(5)
C1 O1 P1 N1 14.75(14)
C1 O1 P1 O2 77.5(5)

loop_
_cod_related_entry_id
_cod_related_entry_database
_cod_related_entry_code
1 ChemSpider 10453181
